data_7051169
loop_
_publ_author_name
'Welfele Sebastien'
'Mezailles Nicolas'
'Maigrot Nicole'
'Ricard Louis'
'Mathey Francois'
'Le Floch Pascla'

_publ_section_title
;
Synthesis, reactivity and X-Ray crystal structure of a free 1-phospha-
barrelene: application to the synthesis of 1,1'-Bis(dimethylsilyl-
phosphinine)ferrocene.
;
_journal_name_full 'New Journal of Chemistry'
_journal_paper_doi 10.1039/b103779j
_journal_year 2001
_chemical_formula_sum 'C51 H53 Fe P Si2'
_chemical_formula_weight 808.93
_space_group_IT_number 2
_symmetry_cell_setting triclinic
_symmetry_space_group_name_Hall '-P 1'
_symmetry_space_group_name_H-M 'P -1'
_cell_angle_alpha 83.370(5)
_cell_angle_beta 80.060(5)
_cell_angle_gamma 67.750(5)
_cell_formula_units_Z 2
_cell_length_a 11.197(5)
_cell_length_b 12.256(5)
_cell_length_c 16.462(5)
_cell_measurement_temperature 150.0(10)
_cell_volume 2056.4(14)
_diffrn_ambient_temperature 150.0(10)
_exptl_crystal_density_diffrn 1.306
_cod_depositor_comments
;
The following automatic conversions were performed:
'_symmetry_cell_setting' value 'Triclinic' changed to 'triclinic'
according to '/home/saulius/struct/CIF-dictionaries/cif_core.dic'
dictionary named 'cif_core.dic' version 2.4.1 from 2010-06-29.

Automatic conversion script
Id: cif_fix_enum 1527 2010-12-29 10:47:43Z saulius 
;
_cod_database_code 7051169

loop_
_symmetry_equiv_pos_as_xyz
'x, y, z'
'-x, -y, -z'

loop_
_atom_site_label
_atom_site_type_symbol
_atom_site_fract_x
_atom_site_fract_y
_atom_site_fract_z
_atom_site_U_iso_or_equiv
_atom_site_adp_type
_atom_site_occupancy
_atom_site_symmetry_multiplicity
_atom_site_calc_flag
_atom_site_refinement_flags
_atom_site_disorder_assembly
_atom_site_disorder_group
Fe1 Fe 1.12163(2) 0.441272(17) 0.248050(13) 0.01972(6) Uani 1 1 d . . .
P1 P 0.82262(4) 0.30574(3) 0.34071(2) 0.01821(8) Uani 1 1 d . . .
Si1 Si 1.10174(4) 0.21200(4) 0.39899(3) 0.02131(9) Uani 1 1 d . . .
Si2 Si 0.82248(4) 0.47089(3) 0.18177(3) 0.02004(9) Uani 1 1 d . . .
C1 C 0.97774(14) 0.17908(12) 0.35291(9) 0.0194(3) Uani 1 1 d . . .
C2 C 0.99599(14) 0.08818(12) 0.30774(9) 0.0186(3) Uani 1 1 d . . .
C3 C 0.89563(14) 0.10372(12) 0.25002(9) 0.0184(3) Uani 1 1 d . . .
H3 H 0.9227 0.0320 0.2176 0.022 Uiso 1 1 calc R . .
C4 C 0.88555(14) 0.21371(12) 0.19140(9) 0.0192(3) Uani 1 1 d . . .
C5 C 0.85186(14) 0.31686(12) 0.22540(9) 0.0187(3) Uani 1 1 d . . .
C6 C 0.71672(14) 0.21778(12) 0.35011(9) 0.0193(3) Uani 1 1 d . . .
C7 C 0.76232(14) 0.12477(12) 0.30220(9) 0.0188(3) Uani 1 1 d . . .
C8 C 1.18577(14) 0.27735(12) 0.31044(9) 0.0215(3) Uani 1 1 d . . .
C9 C 1.26824(15) 0.34200(14) 0.31453(11) 0.0273(3) Uani 1 1 d . . .
H9 H 1.2851 0.3635 0.3638 0.033 Uiso 1 1 calc R . .
C10 C 1.32031(16) 0.36834(15) 0.23302(11) 0.0315(4) Uani 1 1 d . . .
H10 H 1.3780 0.4099 0.2185 0.038 Uiso 1 1 calc R . .
C11 C 1.27116(17) 0.32183(14) 0.17703(11) 0.0312(4) Uani 1 1 d . . .
H11 H 1.2897 0.3271 0.1185 0.037 Uiso 1 1 calc R . .
C12 C 1.18911(15) 0.26579(13) 0.22421(10) 0.0241(3) Uani 1 1 d . . .
H12 H 1.1438 0.2269 0.2021 0.029 Uiso 1 1 calc R . .
C13 C 0.93366(15) 0.52827(12) 0.21980(9) 0.0219(3) Uani 1 1 d . . .
C14 C 0.94151(15) 0.54316(13) 0.30385(10) 0.0249(3) Uani 1 1 d . . .
H14 H 0.8933 0.5202 0.3514 0.030 Uiso 1 1 calc R . .
C15 C 1.03319(17) 0.59775(14) 0.30429(11) 0.0298(3) Uani 1 1 d . . .
H15 H 1.0562 0.6177 0.3519 0.036 Uiso 1 1 calc R . .
C16 C 1.08404(17) 0.61720(13) 0.22152(11) 0.0297(3) Uani 1 1 d . . .
H16 H 1.1472 0.6524 0.2037 0.036 Uiso 1 1 calc R . .
C17 C 1.02392(16) 0.57462(13) 0.16955(10) 0.0256(3) Uani 1 1 d . . .
H17 H 1.0408 0.5765 0.1109 0.031 Uiso 1 1 calc R . .
C18 C 1.22730(18) 0.08226(16) 0.44413(12) 0.0374(4) Uani 1 1 d . . .
H18A H 1.2738 0.0251 0.4017 0.056 Uiso 1 1 calc R . .
H18B H 1.1851 0.0453 0.4901 0.056 Uiso 1 1 calc R . .
H18C H 1.2892 0.1080 0.4644 0.056 Uiso 1 1 calc R . .
C19 C 1.02345(19) 0.31830(16) 0.48215(10) 0.0331(4) Uani 1 1 d . . .
H19A H 1.0855 0.3518 0.4931 0.050 Uiso 1 1 calc R . .
H19B H 0.9973 0.2771 0.5326 0.050 Uiso 1 1 calc R . .
H19C H 0.9464 0.3818 0.4645 0.050 Uiso 1 1 calc R . .
C20 C 0.65009(16) 0.56175(14) 0.22249(12) 0.0319(4) Uani 1 1 d . . .
H20A H 0.5916 0.5251 0.2103 0.048 Uiso 1 1 calc R . .
H20B H 0.6267 0.6415 0.1960 0.048 Uiso 1 1 calc R . .
H20C H 0.6419 0.5662 0.2824 0.048 Uiso 1 1 calc R . .
C21 C 0.84230(19) 0.48954(15) 0.06685(10) 0.0334(4) Uani 1 1 d . . .
H21A H 0.9343 0.4510 0.0445 0.050 Uiso 1 1 calc R . .
H21B H 0.8130 0.5738 0.0500 0.050 Uiso 1 1 calc R . .
H21C H 0.7900 0.4536 0.0456 0.050 Uiso 1 1 calc R . .
C22 C 1.10528(14) -0.02854(12) 0.30761(10) 0.0213(3) Uani 1 1 d . . .
C23 C 1.12565(16) -0.09998(14) 0.38004(11) 0.0309(4) Uani 1 1 d . . .
H23 H 1.0704 -0.0734 0.4301 0.037 Uiso 1 1 calc R . .
C24 C 1.22599(19) -0.20962(15) 0.37959(14) 0.0422(5) Uani 1 1 d . . .
H24 H 1.2395 -0.2573 0.4294 0.051 Uiso 1 1 calc R . .
C25 C 1.30633(17) -0.24982(15) 0.30711(15) 0.0425(5) Uani 1 1 d . . .
H25 H 1.3750 -0.3249 0.3070 0.051 Uiso 1 1 calc R . .
C26 C 1.28660(17) -0.18091(16) 0.23514(13) 0.0377(4) Uani 1 1 d . . .
H26 H 1.3418 -0.2087 0.1853 0.045 Uiso 1 1 calc R . .
C27 C 1.18637(15) -0.07067(14) 0.23459(11) 0.0284(3) Uani 1 1 d . . .
H27 H 1.1731 -0.0240 0.1844 0.034 Uiso 1 1 calc R . .
C28 C 0.91348(15) 0.19224(12) 0.10163(9) 0.0228(3) Uani 1 1 d . . .
C29 C 0.8319(2) 0.15471(16) 0.06622(11) 0.0363(4) Uani 1 1 d . . .
H29 H 0.7595 0.1424 0.0997 0.044 Uiso 1 1 calc R . .
C30 C 0.8559(2) 0.13515(17) -0.01749(12) 0.0458(5) Uani 1 1 d . . .
H30 H 0.7986 0.1112 -0.0411 0.055 Uiso 1 1 calc R . .
C31 C 0.9612(2) 0.15009(15) -0.06635(11) 0.0428(5) Uani 1 1 d . . .
H31 H 0.9765 0.1374 -0.1237 0.051 Uiso 1 1 calc R . .
C32 C 1.0452(2) 0.18367(16) -0.03190(11) 0.0416(5) Uani 1 1 d . . .
H32 H 1.1197 0.1920 -0.0654 0.050 Uiso 1 1 calc R . .
C33 C 1.02136(18) 0.20547(15) 0.05161(10) 0.0331(4) Uani 1 1 d . . .
H33 H 1.0791 0.2295 0.0746 0.040 Uiso 1 1 calc R . .
C34 C 0.59715(14) 0.25349(13) 0.41167(9) 0.0207(3) Uani 1 1 d . . .
C35 C 0.56014(15) 0.16859(14) 0.46241(10) 0.0259(3) Uani 1 1 d . . .
H35 H 0.6089 0.0872 0.4547 0.031 Uiso 1 1 calc R . .
C36 C 0.45357(17) 0.20124(17) 0.52369(11) 0.0345(4) Uani 1 1 d . . .
H36 H 0.4308 0.1424 0.5582 0.041 Uiso 1 1 calc R . .
C37 C 0.38000(17) 0.31982(18) 0.53485(12) 0.0387(4) Uani 1 1 d . . .
H37 H 0.3065 0.3424 0.5766 0.046 Uiso 1 1 calc R . .
C38 C 0.41468(16) 0.40517(16) 0.48461(12) 0.0360(4) Uani 1 1 d . . .
H38 H 0.3645 0.4864 0.4920 0.043 Uiso 1 1 calc R . .
C39 C 0.52247(15) 0.37249(14) 0.42356(10) 0.0275(3) Uani 1 1 d . . .
H39 H 0.5455 0.4317 0.3896 0.033 Uiso 1 1 calc R . .
C40 C 0.69697(14) 0.04409(12) 0.28983(9) 0.0193(3) Uani 1 1 d . . .
C41 C 0.76761(15) -0.07758(12) 0.28458(10) 0.0235(3) Uani 1 1 d . . .
H41 H 0.8567 -0.1093 0.2925 0.028 Uiso 1 1 calc R . .
C42 C 0.70806(16) -0.15182(13) 0.26786(11) 0.0297(4) Uani 1 1 d . . .
H42 H 0.7568 -0.2340 0.2639 0.036 Uiso 1 1 calc R . .
C43 C 0.57819(17) -0.10671(15) 0.25704(12) 0.0343(4) Uani 1 1 d . . .
H43 H 0.5376 -0.1579 0.2461 0.041 Uiso 1 1 calc R . .
C44 C 0.50737(16) 0.01309(15) 0.26210(12) 0.0322(4) Uani 1 1 d . . .
H44 H 0.4181 0.0441 0.2546 0.039 Uiso 1 1 calc R . .
C45 C 0.56662(15) 0.08795(13) 0.27813(10) 0.0257(3) Uani 1 1 d . . .
H45 H 0.5175 0.1702 0.2811 0.031 Uiso 1 1 calc R . .

loop_
_atom_site_aniso_label
_atom_site_aniso_U_11
_atom_site_aniso_U_22
_atom_site_aniso_U_33
_atom_site_aniso_U_23
_atom_site_aniso_U_13
_atom_site_aniso_U_12
Fe1 0.01976(12) 0.01896(11) 0.01995(11) -0.00292(8) -0.00158(8) -0.00654(8)
P1 0.01742(18) 0.01758(16) 0.01921(18) -0.00617(13) -0.00068(14) -0.00528(13)
Si1 0.0220(2) 0.0235(2) 0.0201(2) 0.00024(15) -0.00599(16) -0.00938(16)
Si2 0.0205(2) 0.01662(18) 0.0216(2) -0.00236(15) -0.00477(15) -0.00404(15)
C1 0.0186(7) 0.0195(6) 0.0187(7) -0.0009(5) -0.0012(5) -0.0062(5)
C2 0.0161(6) 0.0195(6) 0.0189(7) -0.0015(5) 0.0005(5) -0.0063(5)
C3 0.0179(7) 0.0164(6) 0.0203(7) -0.0065(5) -0.0003(5) -0.0049(5)
C4 0.0174(7) 0.0190(6) 0.0200(7) -0.0040(5) -0.0025(5) -0.0046(5)
C5 0.0169(7) 0.0199(6) 0.0191(7) -0.0043(5) -0.0027(5) -0.0055(5)
C6 0.0153(6) 0.0196(6) 0.0220(7) -0.0044(5) -0.0015(5) -0.0048(5)
C7 0.0159(7) 0.0169(6) 0.0221(7) -0.0029(5) -0.0027(5) -0.0038(5)
C8 0.0173(7) 0.0204(6) 0.0249(7) -0.0021(5) -0.0037(6) -0.0042(5)
C9 0.0203(7) 0.0283(8) 0.0338(9) 0.0000(6) -0.0072(6) -0.0084(6)
C10 0.0187(8) 0.0305(8) 0.0417(10) 0.0016(7) 0.0010(7) -0.0084(6)
C11 0.0290(9) 0.0294(8) 0.0275(8) -0.0052(6) 0.0075(7) -0.0059(7)
C12 0.0230(7) 0.0195(7) 0.0254(8) -0.0069(6) 0.0011(6) -0.0032(6)
C13 0.0221(7) 0.0144(6) 0.0267(8) -0.0029(5) -0.0052(6) -0.0026(5)
C14 0.0238(8) 0.0203(7) 0.0263(8) -0.0079(6) -0.0021(6) -0.0019(6)
C15 0.0329(9) 0.0231(7) 0.0341(9) -0.0116(6) -0.0085(7) -0.0066(6)
C16 0.0339(9) 0.0209(7) 0.0387(9) -0.0002(6) -0.0100(7) -0.0132(7)
C17 0.0312(8) 0.0208(7) 0.0265(8) 0.0026(6) -0.0083(6) -0.0107(6)
C18 0.0330(9) 0.0372(9) 0.0461(11) 0.0145(8) -0.0207(8) -0.0159(8)
C19 0.0437(10) 0.0414(9) 0.0210(8) -0.0062(7) -0.0035(7) -0.0225(8)
C20 0.0235(8) 0.0245(7) 0.0430(10) -0.0063(7) -0.0059(7) -0.0018(6)
C21 0.0444(10) 0.0326(8) 0.0263(8) 0.0024(7) -0.0105(7) -0.0163(8)
C22 0.0164(7) 0.0186(6) 0.0292(8) -0.0038(6) -0.0025(6) -0.0064(5)
C23 0.0259(8) 0.0243(7) 0.0376(9) 0.0037(7) -0.0031(7) -0.0059(6)
C24 0.0330(10) 0.0272(8) 0.0622(13) 0.0114(8) -0.0125(9) -0.0077(7)
C25 0.0220(9) 0.0214(8) 0.0789(15) -0.0080(9) -0.0098(9) 0.0004(6)
C26 0.0211(8) 0.0348(9) 0.0535(12) -0.0216(8) 0.0013(8) -0.0033(7)
C27 0.0211(8) 0.0299(8) 0.0326(9) -0.0102(7) -0.0005(6) -0.0065(6)
C28 0.0301(8) 0.0154(6) 0.0192(7) -0.0035(5) -0.0045(6) -0.0031(6)
C29 0.0506(11) 0.0355(9) 0.0293(9) -0.0035(7) -0.0093(8) -0.0209(8)
C30 0.0775(15) 0.0390(10) 0.0301(10) -0.0049(8) -0.0189(10) -0.0259(10)
C31 0.0762(15) 0.0234(8) 0.0202(8) -0.0055(6) -0.0100(9) -0.0060(9)
C32 0.0495(12) 0.0362(9) 0.0245(9) -0.0022(7) 0.0042(8) -0.0032(8)
C33 0.0331(9) 0.0358(9) 0.0246(8) -0.0056(7) 0.0005(7) -0.0068(7)
C34 0.0152(7) 0.0257(7) 0.0214(7) -0.0076(6) -0.0027(5) -0.0057(5)
C35 0.0232(8) 0.0310(8) 0.0233(8) -0.0037(6) -0.0019(6) -0.0096(6)
C36 0.0300(9) 0.0520(11) 0.0257(8) -0.0071(7) 0.0020(7) -0.0208(8)
C37 0.0240(9) 0.0596(12) 0.0344(10) -0.0231(9) 0.0071(7) -0.0163(8)
C38 0.0203(8) 0.0396(9) 0.0470(11) -0.0267(8) 0.0029(7) -0.0061(7)
C39 0.0209(7) 0.0268(7) 0.0347(9) -0.0137(6) 0.0005(6) -0.0070(6)
C40 0.0180(7) 0.0170(6) 0.0214(7) -0.0043(5) -0.0001(5) -0.0050(5)
C41 0.0184(7) 0.0185(6) 0.0311(8) -0.0026(6) -0.0010(6) -0.0047(5)
C42 0.0295(9) 0.0168(7) 0.0411(10) -0.0063(6) 0.0002(7) -0.0078(6)
C43 0.0303(9) 0.0305(8) 0.0482(11) -0.0125(7) -0.0011(8) -0.0169(7)
C44 0.0202(8) 0.0328(8) 0.0463(10) -0.0107(7) -0.0076(7) -0.0090(7)
C45 0.0217(8) 0.0214(7) 0.0324(8) -0.0075(6) -0.0053(6) -0.0038(6)

loop_
_geom_bond_atom_site_label_1
_geom_bond_atom_site_label_2
_geom_bond_distance
_geom_bond_site_symmetry_2
_geom_bond_publ_flag
Fe1 C10 2.0407(19) . ?
Fe1 C15 2.0423(17) . ?
Fe1 C9 2.0428(17) . ?
Fe1 C16 2.0435(17) . ?
Fe1 C11 2.0436(16) . ?
Fe1 C17 2.0455(16) . ?
Fe1 C14 2.0466(16) . ?
Fe1 C12 2.0524(16) . ?
Fe1 C8 2.0718(16) . ?
Fe1 C13 2.0753(17) . ?
P1 C6 1.8596(15) . ?
P1 C1 1.8637(16) . ?
P1 C5 1.8677(16) . ?
Si1 C18 1.8580(18) . ?
Si1 C19 1.8635(18) . ?
Si1 C8 1.8653(16) . ?
Si1 C1 1.8774(16) . ?
Si2 C13 1.8628(16) . ?
Si2 C21 1.8639(18) . ?
Si2 C5 1.8671(16) . ?
Si2 C20 1.8743(18) . ?
C1 C2 1.342(2) . ?
C2 C22 1.489(2) . ?
C2 C3 1.538(2) . ?
C3 C7 1.533(2) . ?
C3 C4 1.544(2) . ?
C3 H3 1.0000 . ?
C4 C5 1.3353(19) . ?
C4 C28 1.490(2) . ?
C6 C7 1.3454(19) . ?
C6 C34 1.484(2) . ?
C7 C40 1.4835(19) . ?
C8 C12 1.435(2) . ?
C8 C9 1.440(2) . ?
C9 C10 1.420(2) . ?
C9 H9 0.9500 . ?
C10 C11 1.418(3) . ?
C10 H10 0.9500 . ?
C11 C12 1.424(2) . ?
C11 H11 0.9500 . ?
C12 H12 0.9500 . ?
C13 C17 1.437(2) . ?
C13 C14 1.438(2) . ?
C14 C15 1.423(2) . ?
C14 H14 0.9500 . ?
C15 C16 1.413(2) . ?
C15 H15 0.9500 . ?
C16 C17 1.423(2) . ?
C16 H16 0.9500 . ?
C17 H17 0.9500 . ?
C18 H18A 0.9800 . ?
C18 H18B 0.9800 . ?
C18 H18C 0.9800 . ?
C19 H19A 0.9800 . ?
C19 H19B 0.9800 . ?
C19 H19C 0.9800 . ?
C20 H20A 0.9800 . ?
C20 H20B 0.9800 . ?
C20 H20C 0.9800 . ?
C21 H21A 0.9800 . ?
C21 H21B 0.9800 . ?
C21 H21C 0.9800 . ?
C22 C23 1.394(2) . ?
C22 C27 1.395(2) . ?
C23 C24 1.387(2) . ?
C23 H23 0.9500 . ?
C24 C25 1.380(3) . ?
C24 H24 0.9500 . ?
C25 C26 1.373(3) . ?
C25 H25 0.9500 . ?
C26 C27 1.392(2) . ?
C26 H26 0.9500 . ?
C27 H27 0.9500 . ?
C28 C33 1.392(2) . ?
C28 C29 1.396(2) . ?
C29 C30 1.389(3) . ?
C29 H29 0.9500 . ?
C30 C31 1.369(3) . ?
C30 H30 0.9500 . ?
C31 C32 1.380(3) . ?
C31 H31 0.9500 . ?
C32 C33 1.392(2) . ?
C32 H32 0.9500 . ?
C33 H33 0.9500 . ?
C34 C39 1.397(2) . ?
C34 C35 1.400(2) . ?
C35 C36 1.385(2) . ?
C35 H35 0.9500 . ?
C36 C37 1.388(3) . ?
C36 H36 0.9500 . ?
C37 C38 1.388(3) . ?
C37 H37 0.9500 . ?
C38 C39 1.391(2) . ?
C38 H38 0.9500 . ?
C39 H39 0.9500 . ?
C40 C45 1.391(2) . ?
C40 C41 1.403(2) . ?
C41 C42 1.389(2) . ?
C41 H41 0.9500 . ?
C42 C43 1.382(3) . ?
C42 H42 0.9500 . ?
C43 C44 1.384(2) . ?
C43 H43 0.9500 . ?
C44 C45 1.389(2) . ?
C44 H44 0.9500 . ?
C45 H45 0.9500 . ?
